data_4083222
loop_
_publ_author_name
'Zhong, Wei'
'Yang, Qiwu'
'Shang, Yi'
'Liu, Guifeng'
'Zhao, Haitao'
'Li, Yizhi'
'Yan, Hong'

_publ_section_title
;
 Synthesis and Reactivity of the Imido-Bridged Metallothiocarboranes
 CpCo(S2C2B10H10)(NSO2R)
;
_journal_issue 18
_journal_name_full Organometallics
_journal_page_first 6658
_journal_paper_doi 10.1021/om300735d
_journal_volume 31
_journal_year 2012
_chemical_formula_sum 'C28 H40 B10 Co N O5 S3'
_chemical_formula_weight 733.82
_chemical_name_systematic
; 
 ? 
;
_space_group_IT_number 15
_symmetry_cell_setting monoclinic
_symmetry_space_group_name_Hall '-C 2yc'
_symmetry_space_group_name_H-M 'C 1 2/c 1'
_atom_sites_solution_hydrogens geom
_atom_sites_solution_primary direct
_atom_sites_solution_secondary difmap
_audit_creation_method SHELXL-97
_cell_angle_alpha 90.00
_cell_angle_beta 97.078(5)
_cell_angle_gamma 90.00
_cell_formula_units_Z 8
_cell_length_a 37.882(19)
_cell_length_b 14.995(8)
_cell_length_c 12.883(6)
_cell_measurement_temperature 296(2)
_cell_volume 7262(6)
_computing_structure_refinement 'SHELXL-97 (Sheldrick, 1997)'
_computing_structure_solution 'SHELXS-97 (Sheldrick, 1990)'
_diffrn_ambient_temperature 296(2)
_diffrn_measured_fraction_theta_full 0.998
_diffrn_measured_fraction_theta_max 0.998
_diffrn_radiation_monochromator graphite
_diffrn_radiation_source 'fine-focus sealed tube'
_diffrn_radiation_type MoK\a
_diffrn_radiation_wavelength 0.71073
_diffrn_reflns_av_R_equivalents 0.0684
_diffrn_reflns_av_sigmaI/netI 0.1423
_diffrn_reflns_limit_h_max 46
_diffrn_reflns_limit_h_min -43
_diffrn_reflns_limit_k_max 18
_diffrn_reflns_limit_k_min -11
_diffrn_reflns_limit_l_max 15
_diffrn_reflns_limit_l_min -15
_diffrn_reflns_number 17758
_diffrn_reflns_theta_full 26.00
_diffrn_reflns_theta_max 26.00
_diffrn_reflns_theta_min 2.12
_exptl_absorpt_coefficient_mu 0.683
_exptl_absorpt_correction_T_max 0.915
_exptl_absorpt_correction_T_min 0.877
_exptl_absorpt_correction_type multi-scan
_exptl_crystal_density_diffrn 1.342
_exptl_crystal_density_method 'not measured'
_exptl_crystal_F_000 3040
_exptl_crystal_size_max 0.20
_exptl_crystal_size_mid 0.16
_exptl_crystal_size_min 0.13
_refine_diff_density_max 0.542
_refine_diff_density_min -0.565
_refine_diff_density_rms 0.063
_refine_ls_extinction_method none
_refine_ls_goodness_of_fit_ref 0.963
_refine_ls_hydrogen_treatment constr
_refine_ls_matrix_type full
_refine_ls_number_parameters 435
_refine_ls_number_reflns 7124
_refine_ls_number_restraints 36
_refine_ls_restrained_S_all 0.961
_refine_ls_R_factor_all 0.1542
_refine_ls_R_factor_gt 0.0724
_refine_ls_shift/su_max 0.001
_refine_ls_shift/su_mean 0.000
_refine_ls_structure_factor_coef Fsqd
_refine_ls_weighting_details 'calc w=1/[\s^2^(Fo^2^)+(0.0647P)^2^+0.0000P] where P=(Fo^2^+2Fc^2^)/3'
_refine_ls_weighting_scheme calc
_refine_ls_wR_factor_gt 0.1762
_refine_ls_wR_factor_ref 0.2089
_reflns_number_gt 3359
_reflns_number_total 7124
_reflns_threshold_expression >2sigma(I)
_cod_data_source_file 8a.cif
_cod_data_source_block 8a
_cod_depositor_comments
;
The following automatic conversions were performed:

'_symmetry_cell_setting' value 'Monoclinic' changed to 'monoclinic'
according to
/usr/data/users/saulius/automatic-downloads/retrospective/ACS/lib/dictionaries/cif_core.dic
dictionary named 'cif_core.dic' version 2.4.2 from 2011-04-26.

Automatic conversion script
Id: cif_fix_values 2281 2013-09-26 08:29:07Z andrius 
;
_cod_original_sg_symbol_H-M C2/c
_cod_database_code 4083222

loop_
_symmetry_equiv_pos_as_xyz
'x, y, z'
'-x, y, -z+1/2'
'x+1/2, y+1/2, z'
'-x+1/2, y+1/2, -z+1/2'
'-x, -y, -z'
'x, -y, z-1/2'
'-x+1/2, -y+1/2, -z'
'x+1/2, -y+1/2, z-1/2'

loop_
_atom_site_label
_atom_site_type_symbol
_atom_site_fract_x
_atom_site_fract_y
_atom_site_fract_z
_atom_site_U_iso_or_equiv
_atom_site_adp_type
_atom_site_occupancy
_atom_site_symmetry_multiplicity
_atom_site_calc_flag
_atom_site_refinement_flags
Co1 Co 0.094284(18) 0.21789(5) 0.32091(5) 0.0800(3) Uani 1 1 d .
S2 S 0.15099(3) 0.21850(9) 0.40897(10) 0.0722(4) Uani 1 1 d .
S3 S 0.03605(3) 0.30610(10) 0.44881(10) 0.0789(4) Uani 1 1 d .
S1 S 0.09437(4) 0.40665(10) 0.40570(11) 0.0865(4) Uani 1 1 d .
O4 O 0.02211(8) 0.2179(3) 0.4292(3) 0.0880(10) Uani 1 1 d .
C8 C 0.09751(12) 0.1261(3) 0.4291(4) 0.0732(13) Uani 1 1 d .
O3 O 0.01630(9) 0.3807(3) 0.4005(3) 0.0952(11) Uani 1 1 d .
N1 N 0.07643(10) 0.3049(3) 0.4153(3) 0.0703(11) Uani 1 1 d .
O1 O 0.06206(11) 0.0485(3) 0.5410(4) 0.1052(13) Uani 1 1 d .
C10 C 0.15077(13) 0.0891(3) 0.5729(4) 0.0718(13) Uani 1 1 d .
C9 C 0.13035(11) 0.1358(3) 0.4833(4) 0.0684(12) Uani 1 1 d .
C18 C 0.04098(11) 0.3245(4) 0.5853(4) 0.0713(13) Uani 1 1 d .
C20 C 0.05351(15) 0.2664(5) 0.7584(5) 0.0938(17) Uani 1 1 d .
H20 H 0.0590 0.2183 0.8030 0.113 Uiso 1 1 calc R
C23 C 0.03784(12) 0.4093(4) 0.6258(4) 0.0819(14) Uani 1 1 d .
H23 H 0.0326 0.4576 0.5812 0.098 Uiso 1 1 calc R
C6 C 0.05325(19) 0.1878(7) 0.2083(5) 0.129(3) Uani 1 1 d U
H6A H 0.0292 0.1696 0.2201 0.155 Uiso 1 1 calc R
C7 C 0.0646(3) 0.2755(6) 0.1910(5) 0.138(3) Uani 1 1 d U
H7A H 0.0500 0.3292 0.1921 0.165 Uiso 1 1 calc R
O2 O 0.05801(11) 0.0128(3) 0.3720(4) 0.1302(16) Uani 1 1 d .
C15 C 0.18519(14) 0.0594(4) 0.5640(4) 0.0947(17) Uani 1 1 d .
H15 H 0.1949 0.0668 0.5017 0.114 Uiso 1 1 calc R
C19 C 0.04849(14) 0.2524(4) 0.6513(5) 0.0875(15) Uani 1 1 d .
H19 H 0.0502 0.1953 0.6241 0.105 Uiso 1 1 calc R
C21 C 0.05055(13) 0.3510(5) 0.8005(4) 0.0903(17) Uani 1 1 d .
C5 C 0.08230(19) 0.1303(6) 0.1986(5) 0.112(2) Uani 1 1 d .
H5A H 0.0820 0.0652 0.2040 0.134 Uiso 1 1 calc R
C2 C 0.16272(12) 0.3129(3) 0.4937(4) 0.0749(13) Uani 1 1 d .
C1 C 0.13464(13) 0.4022(3) 0.4930(4) 0.0776(13) Uani 1 1 d .
C3 C 0.1005(2) 0.2736(6) 0.1732(5) 0.122(2) Uani 1 1 d .
H3A H 0.1154 0.3248 0.1596 0.147 Uiso 1 1 calc R
C11 C 0.13647(13) 0.0757(4) 0.6650(4) 0.0849(15) Uani 1 1 d .
H11A H 0.1134 0.0945 0.6707 0.102 Uiso 1 1 calc R
C13 C 0.19065(19) 0.0058(4) 0.7398(6) 0.114(2) Uani 1 1 d .
H13 H 0.2040 -0.0223 0.7958 0.136 Uiso 1 1 calc R
C12 C 0.15612(16) 0.0347(4) 0.7488(5) 0.1025(19) Uani 1 1 d .
H12A H 0.1464 0.0262 0.8110 0.123 Uiso 1 1 calc R
C4 C 0.1112(2) 0.1820(6) 0.1802(4) 0.113(2) Uani 1 1 d .
H4A H 0.1349 0.1593 0.1712 0.135 Uiso 1 1 calc R
C14 C 0.20474(16) 0.0189(5) 0.6487(5) 0.112(2) Uani 1 1 d .
H14 H 0.2279 0.0003 0.6434 0.135 Uiso 1 1 calc R
C16 C 0.07044(16) 0.0583(4) 0.4574(6) 0.0915(18) Uani 1 1 d .
C24 C 0.05532(15) 0.3635(5) 0.9199(4) 0.120(2) Uani 1 1 d .
H24A H 0.0455 0.4199 0.9368 0.179 Uiso 1 1 calc R
H24B H 0.0802 0.3621 0.9457 0.179 Uiso 1 1 calc R
H24C H 0.0433 0.3164 0.9517 0.179 Uiso 1 1 calc R
C22 C 0.04258(13) 0.4216(4) 0.7333(4) 0.0893(16) Uani 1 1 d .
H22 H 0.0403 0.4785 0.7604 0.107 Uiso 1 1 calc R
B11 B 0.2125(2) 0.4015(6) 0.6308(7) 0.122(2) Uani 1 1 d U
H11 H 0.2387 0.4025 0.6783 0.146 Uiso 1 1 calc R
B4 B 0.18640(17) 0.3024(5) 0.6142(6) 0.0928(18) Uani 1 1 d U
H4 H 0.1952 0.2383 0.6498 0.111 Uiso 1 1 calc R
B3 B 0.14074(16) 0.3348(4) 0.6004(4) 0.0759(16) Uani 1 1 d .
H3 H 0.1197 0.2918 0.6246 0.091 Uiso 1 1 calc R
B10 B 0.1726(2) 0.3914(5) 0.6887(6) 0.110(2) Uani 1 1 d U
H10 H 0.1726 0.3850 0.7738 0.132 Uiso 1 1 calc R
C17 C 0.0290(2) -0.0510(6) 0.3947(8) 0.176(4) Uani 1 1 d .
H17A H 0.0081 -0.0178 0.4063 0.264 Uiso 1 1 calc R
H17B H 0.0370 -0.0853 0.4560 0.264 Uiso 1 1 calc R
H17C H 0.0233 -0.0903 0.3362 0.264 Uiso 1 1 calc R
B6 B 0.17259(17) 0.4075(5) 0.4277(6) 0.093(2) Uani 1 1 d .
H6 H 0.1720 0.4106 0.3422 0.111 Uiso 1 1 calc R
B5 B 0.20653(17) 0.3487(5) 0.5067(6) 0.0972(18) Uani 1 1 d U
H5 H 0.2283 0.3151 0.4732 0.117 Uiso 1 1 calc R
B8 B 0.1585(2) 0.4981(5) 0.5033(6) 0.106(2) Uani 1 1 d .
H8 H 0.1491 0.5612 0.4662 0.127 Uiso 1 1 calc R
B9 B 0.1398(2) 0.4522(5) 0.6127(5) 0.096(2) Uani 1 1 d .
H9A H 0.1184 0.4860 0.6478 0.115 Uiso 1 1 calc R
B12 B 0.1838(2) 0.4934(6) 0.6298(7) 0.125(3) Uani 1 1 d U
H12 H 0.1912 0.5539 0.6757 0.150 Uiso 1 1 calc R
B7 B 0.2036(2) 0.4654(5) 0.5159(7) 0.121(2) Uani 1 1 d U
H7 H 0.2239 0.5086 0.4876 0.145 Uiso 1 1 calc R
O5 O 0.1844(2) 0.2294(5) 0.0680(8) 0.202(3) Uani 1 1 d .
C25 C 0.1797(5) 0.2165(11) -0.0382(11) 0.245(7) Uani 1 1 d .
H25A H 0.1912 0.1613 -0.0549 0.294 Uiso 1 1 calc R
H25B H 0.1907 0.2650 -0.0723 0.294 Uiso 1 1 calc R
C27 C 0.2199(4) 0.2426(12) 0.0992(17) 0.284(11) Uani 1 1 d .
H27A H 0.2286 0.2914 0.0600 0.341 Uiso 1 1 calc R
H27B H 0.2332 0.1892 0.0860 0.341 Uiso 1 1 calc R
C28 C 0.2252(4) 0.2640(11) 0.2146(15) 0.287(10) Uani 1 1 d .
H28A H 0.2500 0.2741 0.2370 0.430 Uiso 1 1 calc R
H28B H 0.2170 0.2149 0.2531 0.430 Uiso 1 1 calc R
H28C H 0.2119 0.3166 0.2272 0.430 Uiso 1 1 calc R
C26 C 0.1426(5) 0.2124(11) -0.0758(11) 0.271(8) Uani 1 1 d .
H26C H 0.1396 0.2017 -0.1498 0.406 Uiso 1 1 calc R
H26B H 0.1315 0.2680 -0.0617 0.406 Uiso 1 1 calc R
H26A H 0.1317 0.1650 -0.0410 0.406 Uiso 1 1 calc R

loop_
_atom_site_aniso_label
_atom_site_aniso_U_11
_atom_site_aniso_U_22
_atom_site_aniso_U_33
_atom_site_aniso_U_23
_atom_site_aniso_U_13
_atom_site_aniso_U_12
Co1 0.0762(5) 0.0923(6) 0.0658(4) -0.0065(4) -0.0144(3) 0.0245(4)
S2 0.0670(8) 0.0766(9) 0.0702(7) 0.0027(6) -0.0019(6) 0.0111(6)
S3 0.0637(8) 0.0970(11) 0.0714(8) -0.0071(7) -0.0101(6) 0.0154(7)
S1 0.0915(10) 0.0795(10) 0.0875(9) 0.0125(7) 0.0070(7) 0.0207(7)
O4 0.068(2) 0.102(3) 0.088(2) -0.020(2) -0.0129(17) 0.0003(18)
C8 0.069(3) 0.071(3) 0.075(3) -0.006(3) -0.013(2) 0.011(2)
O3 0.079(2) 0.123(3) 0.079(2) 0.008(2) -0.0072(17) 0.040(2)
N1 0.064(2) 0.074(3) 0.070(2) -0.009(2) -0.0019(19) 0.0104(19)
O1 0.091(3) 0.092(3) 0.126(4) 0.001(3) -0.010(3) -0.015(2)
C10 0.069(3) 0.059(3) 0.082(3) -0.003(3) -0.014(3) 0.003(2)
C9 0.064(3) 0.064(3) 0.073(3) 0.000(2) -0.010(2) 0.009(2)
C18 0.060(3) 0.080(4) 0.071(3) 0.000(3) -0.003(2) 0.002(2)
C20 0.091(4) 0.097(5) 0.090(4) 0.020(4) -0.005(3) -0.009(3)
C23 0.071(3) 0.088(4) 0.085(4) 0.003(3) 0.002(3) -0.006(3)
C6 0.094(5) 0.195(8) 0.086(4) -0.037(5) -0.038(4) 0.038(5)
C7 0.169(8) 0.161(7) 0.069(4) -0.022(5) -0.041(5) 0.094(6)
O2 0.108(3) 0.133(4) 0.144(4) -0.054(3) -0.008(3) -0.025(3)
C15 0.079(4) 0.112(5) 0.089(4) 0.007(3) -0.005(3) 0.023(3)
C19 0.080(4) 0.092(4) 0.087(4) -0.007(3) -0.004(3) 0.001(3)
C21 0.065(3) 0.124(5) 0.080(4) 0.004(4) 0.003(3) -0.027(3)
C5 0.099(5) 0.149(6) 0.078(4) -0.040(4) -0.026(3) 0.028(5)
C2 0.070(3) 0.073(3) 0.079(3) 0.000(3) -0.005(2) -0.003(2)
C1 0.089(3) 0.065(3) 0.078(3) 0.006(3) 0.011(3) -0.002(3)
C3 0.168(7) 0.130(6) 0.064(4) 0.012(4) -0.008(4) 0.033(6)
C11 0.067(3) 0.088(4) 0.094(4) 0.013(3) -0.011(3) -0.002(3)
C13 0.110(5) 0.105(5) 0.117(5) 0.026(4) -0.024(4) 0.026(4)
C12 0.104(5) 0.106(5) 0.093(4) 0.024(4) -0.009(3) -0.001(4)
C4 0.113(6) 0.162(7) 0.058(3) -0.016(4) -0.013(3) 0.041(5)
C14 0.085(4) 0.133(6) 0.115(5) 0.027(4) -0.004(4) 0.040(4)
C16 0.075(4) 0.087(4) 0.103(4) -0.020(4) -0.027(4) 0.008(3)
C24 0.100(4) 0.179(7) 0.077(4) -0.007(4) -0.003(3) -0.037(4)
C22 0.087(4) 0.099(5) 0.081(4) -0.013(3) 0.004(3) -0.017(3)
B11 0.100(5) 0.117(5) 0.141(5) -0.012(4) -0.015(4) -0.040(3)
B4 0.075(4) 0.099(4) 0.096(4) 0.009(3) -0.020(3) -0.015(3)
B3 0.078(4) 0.079(4) 0.070(3) -0.003(3) 0.006(3) -0.008(3)
B10 0.123(5) 0.108(5) 0.094(4) -0.018(4) -0.007(4) -0.047(4)
C17 0.126(6) 0.169(8) 0.233(10) -0.089(8) 0.022(6) -0.067(6)
B6 0.091(4) 0.085(5) 0.109(5) 0.019(4) 0.035(4) -0.006(3)
B5 0.075(4) 0.091(4) 0.127(5) 0.008(4) 0.016(3) -0.018(3)
B8 0.124(6) 0.071(5) 0.128(6) 0.002(4) 0.040(5) -0.017(4)
B9 0.114(5) 0.079(5) 0.098(5) -0.020(4) 0.029(4) -0.028(4)
B12 0.123(6) 0.106(4) 0.151(7) -0.029(5) 0.033(5) -0.044(4)
B7 0.107(6) 0.096(4) 0.167(6) 0.001(4) 0.050(5) -0.020(4)
O5 0.180(7) 0.225(8) 0.204(8) 0.002(6) 0.036(6) 0.033(6)
C25 0.287(19) 0.309(19) 0.137(11) -0.005(10) 0.026(12) 0.068(15)
C27 0.144(12) 0.244(17) 0.45(3) 0.010(19) -0.034(18) 0.028(10)
C28 0.219(15) 0.229(16) 0.38(3) -0.016(17) -0.080(17) 0.059(11)
C26 0.288(18) 0.34(2) 0.175(12) -0.059(11) -0.001(12) 0.084(16)

loop_
_atom_type_symbol
_atom_type_description
_atom_type_scat_dispersion_real
_atom_type_scat_dispersion_imag
_atom_type_scat_source
C C 0.0033 0.0016 'International Tables Vol C Tables 4.2.6.8 and 6.1.1.4'
H H 0.0000 0.0000 'International Tables Vol C Tables 4.2.6.8 and 6.1.1.4'
B B 0.0013 0.0007 'International Tables Vol C Tables 4.2.6.8 and 6.1.1.4'
N N 0.0061 0.0033 'International Tables Vol C Tables 4.2.6.8 and 6.1.1.4'
O O 0.0106 0.0060 'International Tables Vol C Tables 4.2.6.8 and 6.1.1.4'
S S 0.1246 0.1234 'International Tables Vol C Tables 4.2.6.8 and 6.1.1.4'
Co Co 0.3494 0.9721 'International Tables Vol C Tables 4.2.6.8 and 6.1.1.4'

loop_
_geom_angle_atom_site_label_1
_geom_angle_atom_site_label_2
_geom_angle_atom_site_label_3
_geom_angle
C8 Co1 N1 91.26(19)
C8 Co1 C6 109.1(3)
N1 Co1 C6 107.3(2)
C8 Co1 C5 94.9(3)
N1 Co1 C5 147.1(2)
C6 Co1 C5 40.4(3)
C8 Co1 C4 116.4(3)
N1 Co1 C4 152.3(3)
C6 Co1 C4 67.1(3)
C5 Co1 C4 39.2(3)
C8 Co1 C7 147.7(4)
N1 Co1 C7 91.7(2)
C6 Co1 C7 39.9(3)
C5 Co1 C7 66.6(3)
C4 Co1 C7 66.3(3)
C8 Co1 C3 156.3(3)
N1 Co1 C3 112.4(3)
C6 Co1 C3 66.9(4)
C5 Co1 C3 66.6(3)
C4 Co1 C3 40.0(3)
C7 Co1 C3 39.1(3)
C8 Co1 S2 71.24(14)
N1 Co1 S2 93.66(11)
C6 Co1 S2 159.0(2)
C5 Co1 S2 118.96(19)
C4 Co1 S2 93.6(2)
C7 Co1 S2 140.5(3)
C3 Co1 S2 103.9(3)
C9 S2 C2 107.9(2)
C9 S2 Co1 79.62(14)
C2 S2 Co1 116.44(16)
O4 S3 O3 118.6(2)
O4 S3 N1 106.2(2)
O3 S3 N1 110.2(2)
O4 S3 C18 108.1(3)
O3 S3 C18 107.1(2)
N1 S3 C18 106.0(2)
N1 S1 C1 104.0(2)
C9 C8 C16 123.4(5)
C9 C8 Co1 105.3(4)
C16 C8 Co1 131.2(3)
S3 N1 S1 114.1(2)
S3 N1 Co1 125.1(2)
S1 N1 Co1 112.6(2)
C11 C10 C15 119.6(5)
C11 C10 C9 121.1(5)
C15 C10 C9 119.3(5)
C8 C9 C10 135.0(5)
C8 C9 S2 103.3(4)
C10 C9 S2 121.3(3)
C19 C18 C23 120.5(5)
C19 C18 S3 118.6(4)
C23 C18 S3 121.0(4)
C19 C20 C21 121.3(6)
C19 C20 H20 119.3
C21 C20 H20 119.3
C18 C23 C22 119.5(5)
C18 C23 H23 120.3
C22 C23 H23 120.3
C7 C6 C5 107.3(8)
C7 C6 Co1 71.7(4)
C5 C6 Co1 70.4(3)
C7 C6 H6A 126.3
C5 C6 H6A 126.3
Co1 C6 H6A 126.3
C3 C7 C6 109.1(7)
C3 C7 Co1 71.7(4)
C6 C7 Co1 68.4(4)
C3 C7 H7A 125.4
C6 C7 H7A 125.4
Co1 C7 H7A 125.4
C16 O2 C17 110.9(6)
C14 C15 C10 119.4(6)
C14 C15 H15 120.3
C10 C15 H15 120.3
C18 C19 C20 119.1(6)
C18 C19 H19 120.5
C20 C19 H19 120.5
C22 C21 C20 118.5(5)
C22 C21 C24 121.6(6)
C20 C21 C24 119.8(6)
C4 C5 C6 108.3(8)
C4 C5 Co1 70.8(4)
C6 C5 Co1 69.2(4)
C4 C5 H5A 125.8
C6 C5 H5A 125.8
Co1 C5 H5A 125.8
B4 C2 C1 109.6(4)
B4 C2 B6 113.9(4)
C1 C2 B6 61.6(3)
B4 C2 B3 62.8(4)
C1 C2 B3 59.6(3)
B6 C2 B3 113.2(4)
B4 C2 B5 63.2(4)
C1 C2 B5 110.2(4)
B6 C2 B5 61.8(4)
B3 C2 B5 114.5(4)
B4 C2 S2 122.7(4)
C1 C2 S2 120.2(3)
B6 C2 S2 113.5(4)
B3 C2 S2 121.5(4)
B5 C2 S2 117.5(4)
B8 C1 B9 63.6(4)
B8 C1 B3 114.9(4)
B9 C1 B3 62.5(4)
B8 C1 C2 109.8(4)
B9 C1 C2 109.8(4)
B3 C1 C2 60.6(3)
B8 C1 B6 62.5(4)
B9 C1 B6 113.9(4)
B3 C1 B6 112.2(4)
C2 C1 B6 59.5(3)
B8 C1 S1 115.2(4)
B9 C1 S1 123.2(4)
B3 C1 S1 123.6(4)
C2 C1 S1 121.1(3)
B6 C1 S1 112.6(4)
C7 C3 C4 106.2(8)
C7 C3 Co1 69.2(4)
C4 C3 Co1 68.1(4)
C7 C3 H3A 126.9
C4 C3 H3A 126.9
Co1 C3 H3A 126.9
C12 C11 C10 120.5(5)
C12 C11 H11A 119.7
C10 C11 H11A 119.7
C14 C13 C12 119.8(6)
C14 C13 H13 120.1
C12 C13 H13 120.1
C11 C12 C13 119.6(6)
C11 C12 H12A 120.2
C13 C12 H12A 120.2
C5 C4 C3 109.0(7)
C5 C4 Co1 70.0(4)
C3 C4 Co1 71.9(4)
C5 C4 H4A 125.5
C3 C4 H4A 125.5
Co1 C4 H4A 125.5
C13 C14 C15 121.0(6)
C13 C14 H14 119.5
C15 C14 H14 119.5
O1 C16 O2 126.1(7)
O1 C16 C8 124.9(5)
O2 C16 C8 109.0(6)
C21 C24 H24A 109.5
C21 C24 H24B 109.5
H24A C24 H24B 109.5
C21 C24 H24C 109.5
H24A C24 H24C 109.5
H24B C24 H24C 109.5
C21 C22 C23 121.1(6)
C21 C22 H22 119.4
C23 C22 H22 119.4
B12 B11 B7 60.8(5)
B12 B11 B5 109.5(6)
B7 B11 B5 59.7(5)
B12 B11 B10 60.7(5)
B7 B11 B10 108.4(6)
B5 B11 B10 108.7(5)
B12 B11 B4 108.6(5)
B7 B11 B4 107.9(5)
B5 B11 B4 60.8(4)
B10 B11 B4 59.3(4)
B12 B11 H11 120.6
B7 B11 H11 121.8
B5 B11 H11 120.9
B10 B11 H11 121.6
B4 B11 H11 121.8
C2 B4 B10 105.6(5)
C2 B4 B11 104.7(5)
B10 B4 B11 60.1(4)
C2 B4 B3 59.2(3)
B10 B4 B3 59.9(4)
B11 B4 B3 107.6(5)
C2 B4 B5 59.2(4)
B10 B4 B5 108.0(5)
B11 B4 B5 59.3(4)
B3 B4 B5 108.4(5)
C2 B4 H4 124.1
B10 B4 H4 122.1
B11 B4 H4 122.9
B3 B4 H4 121.4
B5 B4 H4 121.4
C1 B3 C2 59.8(3)
C1 B3 B9 58.7(3)
C2 B3 B9 106.2(4)
C1 B3 B10 104.5(5)
C2 B3 B10 104.2(4)
B9 B3 B10 59.0(4)
C1 B3 B4 106.0(4)
C2 B3 B4 58.0(3)
B9 B3 B4 107.0(5)
B10 B3 B4 59.4(4)
C1 B3 H3 123.2
C2 B3 H3 123.5
B9 B3 H3 122.4
B10 B3 H3 124.0
B4 B3 H3 122.6
B9 B10 B4 109.3(5)
B9 B10 B3 60.5(4)
B4 B10 B3 60.7(4)
B9 B10 B11 107.8(6)
B4 B10 B11 60.6(4)
B3 B10 B11 108.6(5)
B9 B10 B12 60.1(5)
B4 B10 B12 108.4(6)
B3 B10 B12 108.5(5)
B11 B10 B12 59.2(5)
B9 B10 H10 121.3
B4 B10 H10 120.8
B3 B10 H10 121.1
B11 B10 H10 121.9
B12 B10 H10 121.9
O2 C17 H17A 109.5
O2 C17 H17B 109.5
H17A C17 H17B 109.5
O2 C17 H17C 109.5
H17A C17 H17C 109.5
H17B C17 H17C 109.5
C2 B6 C1 59.0(3)
C2 B6 B7 104.9(5)
C1 B6 B7 103.5(5)
C2 B6 B5 59.5(3)
C1 B6 B5 106.3(4)
B7 B6 B5 59.7(4)
C2 B6 B8 105.0(5)
C1 B6 B8 57.1(3)
B7 B6 B8 59.6(4)
B5 B6 B8 108.0(6)
C2 B6 H6 123.5
C1 B6 H6 124.4
B7 B6 H6 123.8
B5 B6 H6 121.4
B8 B6 H6 122.8
C2 B5 B7 104.3(5)
C2 B5 B6 58.7(3)
B7 B5 B6 59.8(4)
C2 B5 B11 103.9(5)
B7 B5 B11 59.8(5)
B6 B5 B11 107.4(6)
C2 B5 B4 57.6(3)
B7 B5 B4 107.2(6)
B6 B5 B4 106.7(5)
B11 B5 B4 59.9(4)
C2 B5 H5 125.2
B7 B5 H5 122.6
B6 B5 H5 121.9
B11 B5 H5 122.7
B4 B5 H5 122.4
C1 B8 B7 105.9(5)
C1 B8 B12 105.0(5)
B7 B8 B12 60.1(5)
C1 B8 B6 60.4(4)
B7 B8 B6 59.4(4)
B12 B8 B6 107.7(6)
C1 B8 B9 58.5(3)
B7 B8 B9 107.1(6)
B12 B8 B9 59.2(4)
B6 B8 B9 108.1(5)
C1 B8 H8 123.6
B7 B8 H8 122.5
B12 B8 H8 122.6
B6 B8 H8 121.2
B9 B8 H8 122.3
C1 B9 B10 105.8(5)
C1 B9 B12 105.5(5)
B10 B9 B12 61.1(5)
C1 B9 B3 58.8(3)
B10 B9 B3 60.5(4)
B12 B9 B3 109.3(6)
C1 B9 B8 57.9(4)
B10 B9 B8 108.6(6)
B12 B9 B8 60.3(4)
B3 B9 B8 107.3(5)
C1 B9 H9A 124.6
B10 B9 H9A 121.4
B12 B9 H9A 121.3
B3 B9 H9A 121.3
B8 B9 H9A 122.0
B11 B12 B9 107.5(6)
B11 B12 B7 59.7(5)
B9 B12 B7 107.6(6)
B11 B12 B10 60.2(5)
B9 B12 B10 58.8(4)
B7 B12 B10 107.2(6)
B11 B12 B8 107.4(6)
B9 B12 B8 60.6(4)
B7 B12 B8 59.4(5)
B10 B12 B8 107.0(5)
B11 B12 H12 121.8
B9 B12 H12 122.0
B7 B12 H12 122.2
B10 B12 H12 122.5
B8 B12 H12 122.0
B5 B7 B11 60.5(5)
B5 B7 B6 60.5(4)
B11 B7 B6 108.5(5)
B5 B7 B8 109.7(5)
B11 B7 B8 108.1(6)
B6 B7 B8 61.0(4)
B5 B7 B12 109.1(6)
B11 B7 B12 59.5(5)
B6 B7 B12 109.4(5)
B8 B7 B12 60.5(4)
B5 B7 H7 120.7
B11 B7 H7 122.0
B6 B7 H7 120.9
B8 B7 H7 120.9
B12 B7 H7 121.2
C27 O5 C25 108.3(14)
O5 C25 C26 110.1(14)
O5 C25 H25A 109.6
C26 C25 H25A 109.6
O5 C25 H25B 109.6
C26 C25 H25B 109.6
H25A C25 H25B 108.2
O5 C27 C28 108.9(17)
O5 C27 H27A 109.9
C28 C27 H27A 109.9
O5 C27 H27B 109.9
C28 C27 H27B 109.9
H27A C27 H27B 108.3
C27 C28 H28A 109.5
C27 C28 H28B 109.5
H28A C28 H28B 109.5
C27 C28 H28C 109.5
H28A C28 H28C 109.5
H28B C28 H28C 109.5
C25 C26 H26C 109.5
C25 C26 H26B 109.5
H26C C26 H26B 109.5
C25 C26 H26A 109.5
H26C C26 H26A 109.5
H26B C26 H26A 109.5

loop_
_geom_bond_atom_site_label_1
_geom_bond_atom_site_label_2
_geom_bond_distance
Co1 C8 1.952(5)
Co1 N1 1.960(4)
Co1 C6 2.042(6)
Co1 C5 2.058(6)
Co1 C4 2.067(6)
Co1 C7 2.085(6)
Co1 C3 2.118(7)
Co1 S2 2.3022(16)
S2 C9 1.802(5)
S2 C2 1.809(5)
S3 O4 1.435(4)
S3 O3 1.444(4)
S3 N1 1.640(4)
S3 C18 1.767(5)
S1 N1 1.681(4)
S1 C1 1.781(5)
C8 C9 1.358(6)
C8 C16 1.520(8)
O1 C16 1.170(7)
C10 C11 1.379(7)
C10 C15 1.396(7)
C10 C9 1.483(6)
C18 C19 1.383(7)
C18 C23 1.385(7)
C20 C19 1.386(8)
C20 C21 1.389(8)
C20 H20 0.9300
C23 C22 1.386(7)
C23 H23 0.9300
C6 C7 1.410(11)
C6 C5 1.415(9)
C6 H6A 0.9800
C7 C3 1.408(10)
C7 H7A 0.9800
O2 C16 1.330(7)
O2 C17 1.513(8)
C15 C14 1.381(7)
C15 H15 0.9300
C19 H19 0.9300
C21 C22 1.378(8)
C21 C24 1.538(7)
C5 C4 1.385(9)
C5 H5A 0.9800
C2 B4 1.702(8)
C2 C1 1.709(7)
C2 B6 1.718(8)
C2 B3 1.724(8)
C2 B5 1.732(8)
C1 B8 1.695(8)
C1 B9 1.704(8)
C1 B3 1.706(8)
C1 B6 1.754(8)
C3 C4 1.431(10)
C3 H3A 0.9800
C11 C12 1.378(7)
C11 H11A 0.9300
C13 C14 1.362(9)
C13 C12 1.396(8)
C13 H13 0.9300
C12 H12A 0.9300
C4 H4A 0.9800
C14 H14 0.9300
C24 H24A 0.9600
C24 H24B 0.9600
C24 H24C 0.9600
C22 H22 0.9300
B11 B12 1.755(12)
B11 B7 1.760(12)
B11 B5 1.773(11)
B11 B10 1.774(11)
B11 B4 1.783(10)
B11 H11 1.1000
B4 B10 1.761(11)
B4 B3 1.784(9)
B4 B5 1.800(10)
B4 H4 1.1000
B3 B9 1.768(9)
B3 B10 1.769(8)
B3 H3 1.1000
B10 B9 1.742(11)
B10 B12 1.782(11)
B10 H10 1.1000
C17 H17A 0.9600
C17 H17B 0.9600
C17 H17C 0.9600
B6 B7 1.761(11)
B6 B5 1.773(10)
B6 B8 1.791(10)
B6 H6 1.1000
B5 B7 1.759(11)
B5 H5 1.1000
B8 B7 1.766(11)
B8 B12 1.786(11)
B8 B9 1.791(10)
B8 H8 1.1000
B9 B12 1.766(10)
B9 H9A 1.1000
B12 B7 1.778(12)
B12 H12 1.1000
B7 H7 1.1000
O5 C27 1.371(14)
O5 C25 1.371(13)
C25 C26 1.433(18)
C25 H25A 0.9700
C25 H25B 0.9700
C27 C28 1.51(2)
C27 H27A 0.9700
C27 H27B 0.9700
C28 H28A 0.9600
C28 H28B 0.9600
C28 H28C 0.9600
C26 H26C 0.9600
C26 H26B 0.9600
C26 H26A 0.9600

loop_
_geom_torsion_atom_site_label_1
_geom_torsion_atom_site_label_2
_geom_torsion_atom_site_label_3
_geom_torsion_atom_site_label_4
_geom_torsion
C8 Co1 S2 C9 -4.0(2)
N1 Co1 S2 C9 86.1(2)
C6 Co1 S2 C9 -98.5(9)
C5 Co1 S2 C9 -89.1(3)
C4 Co1 S2 C9 -120.6(3)
C7 Co1 S2 C9 -176.7(4)
C3 Co1 S2 C9 -159.7(3)
C8 Co1 S2 C2 -108.9(2)
N1 Co1 S2 C2 -18.8(2)
C6 Co1 S2 C2 156.6(9)
C5 Co1 S2 C2 165.9(3)
C4 Co1 S2 C2 134.4(3)
C7 Co1 S2 C2 78.3(4)
C3 Co1 S2 C2 95.3(3)
N1 Co1 C8 C9 -88.1(3)
C6 Co1 C8 C9 163.1(4)
C5 Co1 C8 C9 124.3(4)
C4 Co1 C8 C9 89.9(4)
C7 Co1 C8 C9 176.7(4)
C3 Co1 C8 C9 87.2(8)
S2 Co1 C8 C9 5.4(3)
N1 Co1 C8 C16 89.0(5)
C6 Co1 C8 C16 -19.8(6)
C5 Co1 C8 C16 -58.6(6)
C4 Co1 C8 C16 -93.0(6)
C7 Co1 C8 C16 -6.1(8)
C3 Co1 C8 C16 -95.7(8)
S2 Co1 C8 C16 -177.5(5)
O4 S3 N1 S1 166.7(2)
O3 S3 N1 S1 37.1(3)
C18 S3 N1 S1 -78.5(3)
O4 S3 N1 Co1 20.7(3)
O3 S3 N1 Co1 -108.9(3)
C18 S3 N1 Co1 135.5(3)
C1 S1 N1 S3 123.6(3)
C1 S1 N1 Co1 -86.1(2)
C8 Co1 N1 S3 -74.8(3)
C6 Co1 N1 S3 35.6(4)
C5 Co1 N1 S3 26.2(6)
C4 Co1 N1 S3 109.0(6)
C7 Co1 N1 S3 73.0(4)
C3 Co1 N1 S3 107.2(3)
S2 Co1 N1 S3 -146.1(2)
C8 Co1 N1 S1 138.8(2)
C6 Co1 N1 S1 -110.8(4)
C5 Co1 N1 S1 -120.2(5)
C4 Co1 N1 S1 -37.4(6)
C7 Co1 N1 S1 -73.4(4)
C3 Co1 N1 S1 -39.2(3)
S2 Co1 N1 S1 67.49(19)
C16 C8 C9 C10 3.9(9)
Co1 C8 C9 C10 -178.7(5)
C16 C8 C9 S2 175.9(4)
Co1 C8 C9 S2 -6.7(4)
C11 C10 C9 C8 -52.5(8)
C15 C10 C9 C8 128.5(6)
C11 C10 C9 S2 136.6(5)
C15 C10 C9 S2 -42.5(6)
C2 S2 C9 C8 120.1(4)
Co1 S2 C9 C8 5.5(3)
C2 S2 C9 C10 -66.4(4)
Co1 S2 C9 C10 179.0(4)
O4 S3 C18 C19 30.8(4)
O3 S3 C18 C19 159.6(4)
N1 S3 C18 C19 -82.7(4)
O4 S3 C18 C23 -150.0(4)
O3 S3 C18 C23 -21.2(5)
N1 S3 C18 C23 96.5(4)
C19 C18 C23 C22 0.5(7)
S3 C18 C23 C22 -178.7(4)
C8 Co1 C6 C7 168.7(5)
N1 Co1 C6 C7 71.1(5)
C5 Co1 C6 C7 -116.8(8)
C4 Co1 C6 C7 -80.0(5)
C3 Co1 C6 C7 -36.4(5)
S2 Co1 C6 C7 -104.1(9)
C8 Co1 C6 C5 -74.5(6)
N1 Co1 C6 C5 -172.1(5)
C4 Co1 C6 C5 36.8(5)
C7 Co1 C6 C5 116.8(8)
C3 Co1 C6 C5 80.4(5)
S2 Co1 C6 C5 12.7(12)
C5 C6 C7 C3 -1.4(8)
Co1 C6 C7 C3 60.4(5)
C5 C6 C7 Co1 -61.8(4)
C8 Co1 C7 C3 -140.4(6)
N1 Co1 C7 C3 124.6(5)
C6 Co1 C7 C3 -120.1(7)
C5 Co1 C7 C3 -81.1(5)
C4 Co1 C7 C3 -38.1(5)
S2 Co1 C7 C3 26.7(6)
C8 Co1 C7 C6 -20.3(8)
N1 Co1 C7 C6 -115.3(5)
C5 Co1 C7 C6 39.1(5)
C4 Co1 C7 C6 82.0(5)
C3 Co1 C7 C6 120.1(7)
S2 Co1 C7 C6 146.8(4)
C11 C10 C15 C14 -1.5(8)
C9 C10 C15 C14 177.6(5)
C23 C18 C19 C20 -1.2(8)
S3 C18 C19 C20 178.0(4)
C21 C20 C19 C18 1.1(8)
C19 C20 C21 C22 -0.2(8)
C19 C20 C21 C24 178.4(5)
C7 C6 C5 C4 2.4(7)
Co1 C6 C5 C4 -60.2(4)
C7 C6 C5 Co1 62.6(5)
C8 Co1 C5 C4 -126.8(4)
N1 Co1 C5 C4 133.2(5)
C6 Co1 C5 C4 119.2(7)
C7 Co1 C5 C4 80.6(5)
C3 Co1 C5 C4 37.8(4)
S2 Co1 C5 C4 -55.6(5)
C8 Co1 C5 C6 113.9(6)
N1 Co1 C5 C6 14.0(8)
C4 Co1 C5 C6 -119.2(7)
C7 Co1 C5 C6 -38.6(5)
C3 Co1 C5 C6 -81.4(6)
S2 Co1 C5 C6 -174.8(5)
C9 S2 C2 B4 51.3(5)
Co1 S2 C2 B4 138.4(4)
C9 S2 C2 C1 -95.3(4)
Co1 S2 C2 C1 -8.2(4)
C9 S2 C2 B6 -165.0(3)
Co1 S2 C2 B6 -77.9(4)
C9 S2 C2 B3 -24.6(4)
Co1 S2 C2 B3 62.5(4)
C9 S2 C2 B5 125.7(4)
Co1 S2 C2 B5 -147.2(3)
B4 C2 C1 B8 68.6(5)
B6 C2 C1 B8 -38.6(5)
B3 C2 C1 B8 108.1(5)
B5 C2 C1 B8 0.9(6)
S2 C2 C1 B8 -140.8(4)
B4 C2 C1 B9 0.5(5)
B6 C2 C1 B9 -106.7(5)
B3 C2 C1 B9 40.0(4)
B5 C2 C1 B9 -67.2(5)
S2 C2 C1 B9 151.1(4)
B4 C2 C1 B3 -39.5(4)
B6 C2 C1 B3 -146.7(5)
B5 C2 C1 B3 -107.2(5)
S2 C2 C1 B3 111.1(4)
B4 C2 C1 B6 107.3(5)
B3 C2 C1 B6 146.7(5)
B5 C2 C1 B6 39.5(4)
S2 C2 C1 B6 -102.2(5)
B4 C2 C1 S1 -153.2(4)
B6 C2 C1 S1 99.5(5)
B3 C2 C1 S1 -113.8(4)
B5 C2 C1 S1 139.0(4)
S2 C2 C1 S1 -2.6(6)
N1 S1 C1 B8 -178.2(4)
N1 S1 C1 B9 -104.4(4)
N1 S1 C1 B3 -27.6(5)
N1 S1 C1 C2 45.8(4)
N1 S1 C1 B6 112.7(4)
C6 C7 C3 C4 -0.1(7)
Co1 C7 C3 C4 58.2(4)
C6 C7 C3 Co1 -58.3(5)
C8 Co1 C3 C7 122.2(7)
N1 Co1 C3 C7 -62.9(5)
C6 Co1 C3 C7 37.1(4)
C5 Co1 C3 C7 81.2(5)
C4 Co1 C3 C7 118.4(7)
S2 Co1 C3 C7 -162.9(5)
C8 Co1 C3 C4 3.8(10)
N1 Co1 C3 C4 178.7(4)
C6 Co1 C3 C4 -81.3(5)
C5 Co1 C3 C4 -37.1(4)
C7 Co1 C3 C4 -118.4(7)
S2 Co1 C3 C4 78.7(5)
C15 C10 C11 C12 1.1(8)
C9 C10 C11 C12 -178.0(5)
C10 C11 C12 C13 -0.5(9)
C14 C13 C12 C11 0.4(10)
C6 C5 C4 C3 -2.5(7)
Co1 C5 C4 C3 -61.7(4)
C6 C5 C4 Co1 59.2(4)
C7 C3 C4 C5 1.6(7)
Co1 C3 C4 C5 60.5(4)
C7 C3 C4 Co1 -58.9(4)
C8 Co1 C4 C5 62.9(4)
N1 Co1 C4 C5 -121.4(6)
C6 Co1 C4 C5 -37.9(5)
C7 Co1 C4 C5 -81.5(5)
C3 Co1 C4 C5 -118.8(6)
S2 Co1 C4 C5 133.7(4)
C8 Co1 C4 C3 -178.3(4)
N1 Co1 C4 C3 -2.6(8)
C6 Co1 C4 C3 81.0(5)
C5 Co1 C4 C3 118.8(6)
C7 Co1 C4 C3 37.3(5)
S2 Co1 C4 C3 -107.5(5)
C12 C13 C14 C15 -0.9(11)
C10 C15 C14 C13 1.4(10)
C17 O2 C16 O1 4.0(9)
C17 O2 C16 C8 -175.9(5)
C9 C8 C16 O1 49.9(9)
Co1 C8 C16 O1 -126.8(6)
C9 C8 C16 O2 -130.2(5)
Co1 C8 C16 O2 53.1(7)
C20 C21 C22 C23 -0.5(8)
C24 C21 C22 C23 -179.1(5)
C18 C23 C22 C21 0.4(8)
C1 C2 B4 B10 -1.4(6)
B6 C2 B4 B10 65.4(6)
B3 C2 B4 B10 -39.4(4)
B5 C2 B4 B10 102.0(5)
S2 C2 B4 B10 -151.1(4)
C1 C2 B4 B11 -63.8(6)
B6 C2 B4 B11 2.9(7)
B3 C2 B4 B11 -101.9(6)
B5 C2 B4 B11 39.6(5)
S2 C2 B4 B11 146.5(5)
C1 C2 B4 B3 38.1(4)
B6 C2 B4 B3 104.8(5)
B5 C2 B4 B3 141.5(5)
S2 C2 B4 B3 -111.6(5)
C1 C2 B4 B5 -103.4(5)
B6 C2 B4 B5 -36.7(5)
B3 C2 B4 B5 -141.5(5)
S2 C2 B4 B5 106.9(5)
B12 B11 B4 C2 62.9(7)
B7 B11 B4 C2 -1.5(7)
B5 B11 B4 C2 -39.5(5)
B10 B11 B4 C2 99.7(5)
B12 B11 B4 B10 -36.8(6)
B7 B11 B4 B10 -101.2(6)
B5 B11 B4 B10 -139.2(6)
B12 B11 B4 B3 1.1(7)
B7 B11 B4 B3 -63.3(7)
B5 B11 B4 B3 -101.4(5)
B10 B11 B4 B3 37.9(5)
B12 B11 B4 B5 102.4(6)
B7 B11 B4 B5 38.1(5)
B10 B11 B4 B5 139.2(6)
B8 C1 B3 C2 -99.6(5)
B9 C1 B3 C2 -137.0(4)
B6 C1 B3 C2 -30.7(4)
S1 C1 B3 C2 109.7(4)
B8 C1 B3 B9 37.4(5)
C2 C1 B3 B9 137.0(4)
B6 C1 B3 B9 106.3(5)
S1 C1 B3 B9 -113.3(5)
B8 C1 B3 B10 -1.4(6)
B9 C1 B3 B10 -38.7(5)
C2 C1 B3 B10 98.2(5)
B6 C1 B3 B10 67.5(6)
S1 C1 B3 B10 -152.0(4)
B8 C1 B3 B4 -63.1(6)
B9 C1 B3 B4 -100.5(5)
C2 C1 B3 B4 36.5(4)
B6 C1 B3 B4 5.8(6)
S1 C1 B3 B4 146.2(4)
B4 C2 B3 C1 137.7(4)
B6 C2 B3 C1 31.6(4)
B5 C2 B3 C1 100.0(5)
S2 C2 B3 C1 -108.9(4)
B4 C2 B3 B9 100.3(5)
C1 C2 B3 B9 -37.4(4)
B6 C2 B3 B9 -5.8(6)
B5 C2 B3 B9 62.6(6)
S2 C2 B3 B9 -146.3(4)
B4 C2 B3 B10 38.9(5)
C1 C2 B3 B10 -98.7(5)
B6 C2 B3 B10 -67.1(6)
B5 C2 B3 B10 1.3(6)
S2 C2 B3 B10 152.3(4)
C1 C2 B3 B4 -137.7(4)
B6 C2 B3 B4 -106.0(5)
B5 C2 B3 B4 -37.7(5)
S2 C2 B3 B4 113.4(5)
C2 B4 B3 C1 -37.3(4)
B10 B4 B3 C1 97.7(5)
B11 B4 B3 C1 59.8(6)
B5 B4 B3 C1 -2.9(6)
B10 B4 B3 C2 135.0(5)
B11 B4 B3 C2 97.0(5)
B5 B4 B3 C2 34.3(4)
C2 B4 B3 B9 -98.8(5)
B10 B4 B3 B9 36.2(5)
B11 B4 B3 B9 -1.7(6)
B5 B4 B3 B9 -64.4(6)
C2 B4 B3 B10 -135.0(5)
B11 B4 B3 B10 -37.9(5)
B5 B4 B3 B10 -100.6(5)
C2 B4 B10 B9 1.7(6)
B11 B4 B10 B9 100.0(6)
B3 B4 B10 B9 -37.4(4)
B5 B4 B10 B9 63.8(6)
C2 B4 B10 B3 39.1(4)
B11 B4 B10 B3 137.4(5)
B5 B4 B10 B3 101.2(5)
C2 B4 B10 B11 -98.3(5)
B3 B4 B10 B11 -137.4(5)
B5 B4 B10 B11 -36.2(5)
C2 B4 B10 B12 -62.2(6)
B11 B4 B10 B12 36.1(5)
B3 B4 B10 B12 -101.3(6)
B5 B4 B10 B12 -0.1(7)
C1 B3 B10 B9 38.6(4)
C2 B3 B10 B9 100.5(5)
B4 B3 B10 B9 138.8(5)
C1 B3 B10 B4 -100.2(5)
C2 B3 B10 B4 -38.3(4)
B9 B3 B10 B4 -138.8(5)
C1 B3 B10 B11 -61.7(6)
C2 B3 B10 B11 0.2(7)
B9 B3 B10 B11 -100.3(6)
B4 B3 B10 B11 38.5(5)
C1 B3 B10 B12 1.0(7)
C2 B3 B10 B12 63.0(6)
B9 B3 B10 B12 -37.6(5)
B4 B3 B10 B12 101.2(6)
B12 B11 B10 B9 36.8(5)
B7 B11 B10 B9 -2.2(7)
B5 B11 B10 B9 -65.5(7)
B4 B11 B10 B9 -102.5(5)
B12 B11 B10 B4 139.4(6)
B7 B11 B10 B4 100.3(6)
B5 B11 B10 B4 37.0(5)
B12 B11 B10 B3 100.9(6)
B7 B11 B10 B3 61.8(7)
B5 B11 B10 B3 -1.5(8)
B4 B11 B10 B3 -38.5(5)
B7 B11 B10 B12 -39.0(5)
B5 B11 B10 B12 -102.4(7)
B4 B11 B10 B12 -139.4(6)
B4 C2 B6 C1 -100.2(5)
B3 C2 B6 C1 -31.0(4)
B5 C2 B6 C1 -137.4(5)
S2 C2 B6 C1 112.8(4)
B4 C2 B6 B7 -3.1(7)
C1 C2 B6 B7 97.1(5)
B3 C2 B6 B7 66.1(5)
B5 C2 B6 B7 -40.3(5)
S2 C2 B6 B7 -150.1(4)
B4 C2 B6 B5 37.2(5)
C1 C2 B6 B5 137.4(5)
B3 C2 B6 B5 106.4(5)
S2 C2 B6 B5 -109.8(4)
B4 C2 B6 B8 -65.0(6)
C1 C2 B6 B8 35.1(4)
B3 C2 B6 B8 4.2(6)
B5 C2 B6 B8 -102.3(6)
S2 C2 B6 B8 148.0(4)
B8 C1 B6 C2 138.5(5)
B9 C1 B6 C2 99.7(5)
B3 C1 B6 C2 31.1(4)
S1 C1 B6 C2 -113.8(4)
B8 C1 B6 B7 39.2(5)
B9 C1 B6 B7 0.3(6)
B3 C1 B6 B7 -68.3(5)
C2 C1 B6 B7 -99.4(5)
S1 C1 B6 B7 146.8(4)
B8 C1 B6 B5 101.1(6)
B9 C1 B6 B5 62.2(6)
B3 C1 B6 B5 -6.3(6)
C2 C1 B6 B5 -37.4(4)
S1 C1 B6 B5 -151.3(4)
B9 C1 B6 B8 -38.9(5)
B3 C1 B6 B8 -107.4(5)
C2 C1 B6 B8 -138.5(5)
S1 C1 B6 B8 107.6(5)
B4 C2 B5 B7 -101.5(6)
C1 C2 B5 B7 0.9(6)
B6 C2 B5 B7 40.3(5)
B3 C2 B5 B7 -64.0(6)
S2 C2 B5 B7 143.7(5)
B4 C2 B5 B6 -141.7(5)
C1 C2 B5 B6 -39.4(4)
B3 C2 B5 B6 -104.2(5)
S2 C2 B5 B6 103.4(5)
B4 C2 B5 B11 -39.6(5)
C1 C2 B5 B11 62.7(6)
B6 C2 B5 B11 102.1(6)
B3 C2 B5 B11 -2.2(6)
S2 C2 B5 B11 -154.5(4)
C1 C2 B5 B4 102.4(5)
B6 C2 B5 B4 141.7(5)
B3 C2 B5 B4 37.5(5)
S2 C2 B5 B4 -114.8(5)
C1 B6 B5 C2 37.2(4)
B7 B6 B5 C2 133.6(5)
B8 B6 B5 C2 97.2(5)
C2 B6 B5 B7 -133.6(5)
C1 B6 B5 B7 -96.4(5)
B8 B6 B5 B7 -36.4(5)
C2 B6 B5 B11 -96.0(5)
C1 B6 B5 B11 -58.8(6)
B7 B6 B5 B11 37.6(5)
B8 B6 B5 B11 1.2(6)
C2 B6 B5 B4 -33.1(4)
C1 B6 B5 B4 4.1(6)
B7 B6 B5 B4 100.5(6)
B8 B6 B5 B4 64.1(6)
B12 B11 B5 C2 -62.4(6)
B7 B11 B5 C2 -98.7(5)
B10 B11 B5 C2 2.1(7)
B4 B11 B5 C2 38.5(4)
B12 B11 B5 B7 36.2(5)
B10 B11 B5 B7 100.8(7)
B4 B11 B5 B7 137.2(6)
B12 B11 B5 B6 -1.4(7)
B7 B11 B5 B6 -37.6(5)
B10 B11 B5 B6 63.2(7)
B4 B11 B5 B6 99.6(5)
B12 B11 B5 B4 -101.0(6)
B7 B11 B5 B4 -137.2(6)
B10 B11 B5 B4 -36.4(5)
B10 B4 B5 C2 -97.7(5)
B11 B4 B5 C2 -134.3(6)
B3 B4 B5 C2 -34.3(4)
C2 B4 B5 B7 96.3(5)
B10 B4 B5 B7 -1.4(6)
B11 B4 B5 B7 -37.9(5)
B3 B4 B5 B7 62.0(6)
C2 B4 B5 B6 33.5(4)
B10 B4 B5 B6 -64.2(6)
B11 B4 B5 B6 -100.7(6)
B3 B4 B5 B6 -0.8(6)
C2 B4 B5 B11 134.3(6)
B10 B4 B5 B11 36.5(5)
B3 B4 B5 B11 99.9(6)
B9 C1 B8 B7 100.6(6)
B3 C1 B8 B7 63.7(6)
C2 C1 B8 B7 -2.2(6)
B6 C1 B8 B7 -39.5(5)
S1 C1 B8 B7 -143.1(5)
B9 C1 B8 B12 38.0(5)
B3 C1 B8 B12 1.1(7)
C2 C1 B8 B12 -64.8(6)
B6 C1 B8 B12 -102.1(6)
S1 C1 B8 B12 154.3(4)
B9 C1 B8 B6 140.2(5)
B3 C1 B8 B6 103.2(5)
C2 C1 B8 B6 37.3(4)
S1 C1 B8 B6 -103.6(4)
B3 C1 B8 B9 -36.9(5)
C2 C1 B8 B9 -102.9(5)
B6 C1 B8 B9 -140.2(5)
S1 C1 B8 B9 116.3(5)
C2 B6 B8 C1 -36.0(4)
B7 B6 B8 C1 -134.6(5)
B5 B6 B8 C1 -98.2(5)
C2 B6 B8 B7 98.7(5)
C1 B6 B8 B7 134.6(5)
B5 B6 B8 B7 36.4(5)
C2 B6 B8 B12 61.6(6)
C1 B6 B8 B12 97.6(5)
B7 B6 B8 B12 -37.1(5)
B5 B6 B8 B12 -0.6(6)
C2 B6 B8 B9 -0.9(7)
C1 B6 B8 B9 35.1(4)
B7 B6 B8 B9 -99.6(6)
B5 B6 B8 B9 -63.1(6)
B8 C1 B9 B10 -102.3(5)
B3 C1 B9 B10 39.7(4)
C2 C1 B9 B10 0.5(6)
B6 C1 B9 B10 -63.9(6)
S1 C1 B9 B10 153.6(4)
B8 C1 B9 B12 -38.6(5)
B3 C1 B9 B12 103.4(6)
C2 C1 B9 B12 64.2(6)
B6 C1 B9 B12 -0.2(7)
S1 C1 B9 B12 -142.7(5)
B8 C1 B9 B3 -142.1(5)
C2 C1 B9 B3 -39.2(4)
B6 C1 B9 B3 -103.6(5)
S1 C1 B9 B3 113.9(5)
B3 C1 B9 B8 142.1(5)
C2 C1 B9 B8 102.9(5)
B6 C1 B9 B8 38.4(5)
S1 C1 B9 B8 -104.0(5)
B4 B10 B9 C1 -1.4(6)
B3 B10 B9 C1 -38.9(4)
B11 B10 B9 C1 62.9(6)
B12 B10 B9 C1 99.3(5)
B4 B10 B9 B12 -100.7(6)
B3 B10 B9 B12 -138.2(5)
B11 B10 B9 B12 -36.4(5)
B4 B10 B9 B3 37.5(4)
B11 B10 B9 B3 101.8(5)
B12 B10 B9 B3 138.2(5)
B4 B10 B9 B8 -62.3(6)
B3 B10 B9 B8 -99.8(5)
B11 B10 B9 B8 2.0(7)
B12 B10 B9 B8 38.4(5)
C2 B3 B9 C1 37.9(4)
B10 B3 B9 C1 135.0(5)
B4 B3 B9 C1 98.7(5)
C1 B3 B9 B10 -135.0(5)
C2 B3 B9 B10 -97.2(5)
B4 B3 B9 B10 -36.4(5)
C1 B3 B9 B12 -96.9(5)
C2 B3 B9 B12 -59.0(6)
B10 B3 B9 B12 38.2(5)
B4 B3 B9 B12 1.8(6)
C1 B3 B9 B8 -33.1(5)
C2 B3 B9 B8 4.8(6)
B10 B3 B9 B8 102.0(6)
B4 B3 B9 B8 65.6(6)
B7 B8 B9 C1 -98.4(5)
B12 B8 B9 C1 -136.1(6)
B6 B8 B9 C1 -35.9(5)
C1 B8 B9 B10 97.4(5)
B7 B8 B9 B10 -1.1(7)
B12 B8 B9 B10 -38.8(5)
B6 B8 B9 B10 61.5(6)
C1 B8 B9 B12 136.1(6)
B7 B8 B9 B12 37.7(5)
B6 B8 B9 B12 100.3(6)
C1 B8 B9 B3 33.4(4)
B7 B8 B9 B3 -65.0(6)
B12 B8 B9 B3 -102.7(6)
B6 B8 B9 B3 -2.5(7)
B7 B11 B12 B9 100.6(6)
B5 B11 B12 B9 64.8(7)
B10 B11 B12 B9 -36.2(5)
B4 B11 B12 B9 0.0(8)
B5 B11 B12 B7 -35.8(5)
B10 B11 B12 B7 -136.8(5)
B4 B11 B12 B7 -100.6(6)
B7 B11 B12 B10 136.8(5)
B5 B11 B12 B10 101.0(5)
B4 B11 B12 B10 36.2(5)
B7 B11 B12 B8 36.8(5)
B5 B11 B12 B8 1.0(7)
B10 B11 B12 B8 -100.0(5)
B4 B11 B12 B8 -63.8(7)
C1 B9 B12 B11 -63.0(7)
B10 B9 B12 B11 36.8(6)
B3 B9 B12 B11 -1.1(7)
B8 B9 B12 B11 -100.5(7)
C1 B9 B12 B7 0.0(7)
B10 B9 B12 B7 99.8(7)
B3 B9 B12 B7 61.9(7)
B8 B9 B12 B7 -37.5(5)
C1 B9 B12 B10 -99.8(6)
B3 B9 B12 B10 -37.9(5)
B8 B9 B12 B10 -137.3(6)
C1 B9 B12 B8 37.5(5)
B10 B9 B12 B8 137.3(6)
B3 B9 B12 B8 99.4(5)
B9 B10 B12 B11 -138.8(6)
B4 B10 B12 B11 -36.7(5)
B3 B10 B12 B11 -101.1(6)
B4 B10 B12 B9 102.1(5)
B3 B10 B12 B9 37.7(5)
B11 B10 B12 B9 138.8(6)
B9 B10 B12 B7 -100.6(6)
B4 B10 B12 B7 1.6(7)
B3 B10 B12 B7 -62.9(7)
B11 B10 B12 B7 38.3(5)
B9 B10 B12 B8 -38.1(5)
B4 B10 B12 B8 64.0(7)
B3 B10 B12 B8 -0.4(8)
B11 B10 B12 B8 100.7(6)
C1 B8 B12 B11 63.0(6)
B7 B8 B12 B11 -36.9(5)
B6 B8 B12 B11 -0.2(7)
B9 B8 B12 B11 100.7(6)
C1 B8 B12 B9 -37.7(5)
B7 B8 B12 B9 -137.6(6)
B6 B8 B12 B9 -100.9(5)
C1 B8 B12 B7 99.9(5)
B6 B8 B12 B7 36.7(5)
B9 B8 B12 B7 137.6(6)
C1 B8 B12 B10 -0.4(7)
B7 B8 B12 B10 -100.3(6)
B6 B8 B12 B10 -63.5(7)
B9 B8 B12 B10 37.3(5)
C2 B5 B7 B11 97.9(5)
B6 B5 B7 B11 137.6(5)
B4 B5 B7 B11 38.0(5)
C2 B5 B7 B6 -39.7(4)
B11 B5 B7 B6 -137.6(5)
B4 B5 B7 B6 -99.7(5)
C2 B5 B7 B8 -2.3(7)
B6 B5 B7 B8 37.4(5)
B11 B5 B7 B8 -100.2(6)
B4 B5 B7 B8 -62.2(7)
C2 B5 B7 B12 62.3(7)
B6 B5 B7 B12 102.0(6)
B11 B5 B7 B12 -35.6(5)
B4 B5 B7 B12 2.4(7)
B12 B11 B7 B5 -140.3(5)
B10 B11 B7 B5 -101.3(5)
B4 B11 B7 B5 -38.6(5)
B12 B11 B7 B6 -102.1(6)
B5 B11 B7 B6 38.2(5)
B10 B11 B7 B6 -63.1(7)
B4 B11 B7 B6 -0.4(8)
B12 B11 B7 B8 -37.4(5)
B5 B11 B7 B8 102.9(6)
B10 B11 B7 B8 1.5(7)
B4 B11 B7 B8 64.3(7)
B5 B11 B7 B12 140.3(5)
B10 B11 B7 B12 39.0(5)
B4 B11 B7 B12 101.8(6)
C2 B6 B7 B5 40.2(4)
C1 B6 B7 B5 101.2(5)
B8 B6 B7 B5 139.1(5)
C2 B6 B7 B11 2.0(7)
C1 B6 B7 B11 63.0(6)
B5 B6 B7 B11 -38.2(5)
B8 B6 B7 B11 100.9(6)
C2 B6 B7 B8 -98.9(5)
C1 B6 B7 B8 -37.9(4)
B5 B6 B7 B8 -139.1(5)
C2 B6 B7 B12 -61.2(7)
C1 B6 B7 B12 -0.2(7)
B5 B6 B7 B12 -101.5(6)
B8 B6 B7 B12 37.7(5)
C1 B8 B7 B5 2.8(7)
B12 B8 B7 B5 101.3(6)
B6 B8 B7 B5 -37.2(5)
B9 B8 B7 B5 64.0(7)
C1 B8 B7 B11 -61.5(7)
B12 B8 B7 B11 37.0(5)
B6 B8 B7 B11 -101.6(6)
B9 B8 B7 B11 -0.3(7)
C1 B8 B7 B6 40.0(5)
B12 B8 B7 B6 138.5(6)
B9 B8 B7 B6 101.2(5)
C1 B8 B7 B12 -98.5(5)
B6 B8 B7 B12 -138.5(6)
B9 B8 B7 B12 -37.3(5)
B11 B12 B7 B5 36.0(5)
B9 B12 B7 B5 -64.4(8)
B10 B12 B7 B5 -2.4(8)
B8 B12 B7 B5 -102.4(6)
B9 B12 B7 B11 -100.4(6)
B10 B12 B7 B11 -38.5(5)
B8 B12 B7 B11 -138.4(5)
B11 B12 B7 B6 100.5(6)
B9 B12 B7 B6 0.1(8)
B10 B12 B7 B6 62.0(7)
B8 B12 B7 B6 -37.9(5)
B11 B12 B7 B8 138.4(5)
B9 B12 B7 B8 38.0(5)
B10 B12 B7 B8 100.0(6)
C27 O5 C25 C26 -173.5(14)
C25 O5 C27 C28 175.7(15)
